data_7233812
loop_
_publ_author_name
'Weizhao Cai'
'Jiangang He'
'Wei Li'
'Andrzej Katrusiak'

_publ_section_title
;
 Anomalous compression of a weakly CH...O bonded nonlinear optical
 molecular crystal
;
_journal_name_full 'Journal of Materials Chemistry C'
_journal_page_first 6471
_journal_page_last 6476
_journal_paper_doi 10.1039/C4TC00654B
_journal_volume 2
_journal_year 2014
_chemical_formula_moiety 'C6 H6 N2 O3'
_chemical_formula_sum 'C6 H6 N2 O3'
_chemical_formula_weight 154.13
_chemical_name_common 3-methyl-4-nitropyridineN-oxide
_space_group_IT_number 19
_space_group_name_Hall 'P 2ac 2ab'
_space_group_name_H-M_alt 'P 21 21 21'
_symmetry_cell_setting orthorhombic
_symmetry_space_group_name_Hall 'P 2ac 2ab'
_symmetry_space_group_name_H-M 'P 21 21 21'
_atom_sites_solution_hydrogens geom
_atom_sites_solution_primary direct
_atom_sites_solution_secondary difmap
_cell_angle_alpha 90.00
_cell_angle_beta 90.00
_cell_angle_gamma 90.00
_cell_formula_units_Z 4
_cell_length_a 20.141(2)
_cell_length_b 5.973(5)
_cell_length_c 4.9650(18)
_cell_measurement_pressure 2040000
_cell_measurement_temperature 296(2)
_cell_volume 597.3(5)
_computing_structure_refinement 'SHELXL-97 (Sheldrick, 1997)'
_computing_structure_solution 'SHELXS-97 (Sheldrick, 1990)'
_diffrn_ambient_temperature 296(2)
_diffrn_measured_fraction_theta_full 0.248
_diffrn_measured_fraction_theta_max 0.248
_diffrn_measurement_device_type 'Oxford Diffraction Xcalibur Eos'
_diffrn_measurement_method
;HP omega scans - for more details see:
A. Budzianowski, A. Katrusiak in High-Pressure Crystallography
(Eds.: A. Katrusiak, P. F. McMillan),
Dordrecht: Kluwer Acad. Publ., 2004 pp.157-168
;
_diffrn_radiation_monochromator graphite
_diffrn_radiation_source 'fine-focus sealed tube'
_diffrn_radiation_type MoK\a
_diffrn_radiation_wavelength 0.71073
_diffrn_reflns_av_R_equivalents 0.0799
_diffrn_reflns_av_sigmaI/netI 0.0455
_diffrn_reflns_limit_h_max 25
_diffrn_reflns_limit_h_min -25
_diffrn_reflns_limit_k_max 1
_diffrn_reflns_limit_k_min -1
_diffrn_reflns_limit_l_max 6
_diffrn_reflns_limit_l_min -6
_diffrn_reflns_number 2268
_diffrn_reflns_theta_full 27.37
_diffrn_reflns_theta_max 27.37
_diffrn_reflns_theta_min 4.23
_exptl_absorpt_coefficient_mu 0.140
_exptl_absorpt_correction_T_max 0.9458
_exptl_absorpt_correction_T_min 0.6036
_exptl_absorpt_correction_type analytical
_exptl_absorpt_process_details
;
Katrusiak, A. (2003). REDSHABS - Program for correcting
reflections intensities for DAC absorption, gasket shadowing
and sample crystal absorption. Adam Mickiewicz University, Pozna\'n.
Katrusiak, A. (2004). Z. Kristallogr. 219, 461-467
;
_exptl_crystal_colour 'light yellow'
_exptl_crystal_density_diffrn 1.714
_exptl_crystal_density_method 'not measured'
_exptl_crystal_description block
_exptl_crystal_F_000 320
_exptl_crystal_size_max 0.32
_exptl_crystal_size_mid 0.18
_exptl_crystal_size_min 0.10
_refine_diff_density_max 0.069
_refine_diff_density_min -0.080
_refine_diff_density_rms 0.021
_refine_ls_abs_structure_details 'Flack H D (1983), Acta Cryst. A39, 876-881'
_refine_ls_abs_structure_Flack 2(4)
_refine_ls_extinction_method none
_refine_ls_goodness_of_fit_ref 1.069
_refine_ls_hydrogen_treatment constr
_refine_ls_matrix_type full
_refine_ls_number_parameters 100
_refine_ls_number_reflns 304
_refine_ls_number_restraints 76
_refine_ls_restrained_S_all 1.001
_refine_ls_R_factor_all 0.0422
_refine_ls_R_factor_gt 0.0343
_refine_ls_shift/su_max 0.000
_refine_ls_shift/su_mean 0.000
_refine_ls_structure_factor_coef Fsqd
_refine_ls_weighting_details 'calc w=1/[\s^2^(Fo^2^)+(0.0491P)^2^+0.0000P] where P=(Fo^2^+2Fc^2^)/3'
_refine_ls_weighting_scheme calc
_refine_ls_wR_factor_gt 0.0700
_refine_ls_wR_factor_ref 0.0757
_reflns_number_gt 260
_reflns_number_total 304
_reflns_threshold_expression >2sigma(I)
_cod_data_source_file 1000025.cif
_cod_data_source_block PCOD1000025
_cod_depositor_comments
;
The following automatic conversions were performed:

data item '_symmetry_cell_setting' value 'Orthorhombic' was changed
to 'orthorhombic' in accordance with the built-in table derived from
the CIF Core dictionary named 'cif_core.dic' version 2.4.5 last
updated on 2014-11-21.

Automatic conversion script
Id: cif_fix_values 6909 2019-04-08 15:41:33Z antanas 
;
_cod_original_sg_symbol_Hall 'P 2ac 2ab '
_cod_original_sg_symbol_H-M ' P 21 21 21'
_cod_database_code 7233812

loop_
_symmetry_equiv_pos_as_xyz
'x, y, z'
'-x+1/2, -y, z+1/2'
'-x, y+1/2, -z+1/2'
'x+1/2, -y+1/2, -z'

loop_
_atom_site_label
_atom_site_type_symbol
_atom_site_fract_x
_atom_site_fract_y
_atom_site_fract_z
_atom_site_U_iso_or_equiv
_atom_site_adp_type
_atom_site_occupancy
_atom_site_symmetry_multiplicity
_atom_site_calc_flag
_atom_site_refinement_flags
_atom_site_disorder_assembly
_atom_site_disorder_group
N1 N 0.15204(15) 0.066(2) 0.4888(8) 0.042(4) Uani 1 1 d DU . .
C1 C 0.17819(17) 0.1854(19) 0.2903(9) 0.034(4) Uani 1 1 d DU . .
H1 H 0.2149 0.1297 0.1983 0.040 Uiso 1 1 calc R . .
C2 C 0.15222(15) 0.3900(16) 0.2171(8) 0.029(4) Uani 1 1 d DU . .
C3 C 0.09682(17) 0.458(2) 0.3589(7) 0.030(4) Uani 1 1 d DU . .
C4 C 0.06982(17) 0.3358(13) 0.5665(7) 0.029(4) Uani 1 1 d DU . .
H2 H 0.0328 0.3880 0.6589 0.035 Uiso 1 1 calc R . .
C5 C 0.09819(17) 0.1376(16) 0.6340(8) 0.033(4) Uani 1 1 d DU . .
H3 H 0.0815 0.0522 0.7753 0.040 Uiso 1 1 calc R . .
O1 O 0.17768(14) -0.133(2) 0.5519(6) 0.057(4) Uani 1 1 d U . .
C6 C 0.18927(14) 0.520(3) 0.0093(6) 0.038(4) Uani 1 1 d U . .
H4 H 0.2272 0.4354 -0.0489 0.057 Uiso 1 1 calc R . .
H5 H 0.2037 0.6595 0.0849 0.057 Uiso 1 1 calc R . .
H6 H 0.1608 0.5482 -0.1418 0.057 Uiso 1 1 calc R . .
N2 N 0.06287(14) 0.6618(19) 0.2957(7) 0.032(4) Uani 1 1 d DU . .
O2 O 0.07577(11) 0.7595(16) 0.0830(6) 0.049(4) Uani 1 1 d DU . .
O3 O 0.02047(10) 0.7304(12) 0.4502(4) 0.052(4) Uani 1 1 d DU . .

loop_
_atom_site_aniso_label
_atom_site_aniso_U_11
_atom_site_aniso_U_22
_atom_site_aniso_U_33
_atom_site_aniso_U_23
_atom_site_aniso_U_13
_atom_site_aniso_U_12
N1 0.0345(19) 0.043(13) 0.049(2) 0.015(5) -0.0191(18) 0.001(5)
C1 0.0285(18) 0.031(13) 0.041(2) 0.002(6) 0.0090(19) -0.020(5)
C2 0.0295(18) 0.027(13) 0.029(2) -0.007(5) -0.0049(15) 0.015(5)
C3 0.0260(15) 0.026(13) 0.040(2) 0.006(5) -0.0091(17) 0.014(5)
C4 0.0304(17) 0.025(13) 0.032(2) 0.009(4) -0.0006(16) -0.008(5)
C5 0.0296(18) 0.036(13) 0.034(2) 0.001(4) 0.0008(16) -0.009(5)
O1 0.0501(18) 0.058(13) 0.063(2) 0.016(5) -0.0050(15) 0.012(4)
C6 0.0346(14) 0.040(13) 0.039(2) 0.011(5) -0.0007(15) -0.010(4)
N2 0.0286(14) 0.029(12) 0.0384(17) -0.003(4) 0.0014(16) -0.008(4)
O2 0.0524(14) 0.037(12) 0.0562(16) 0.029(4) 0.0053(12) 0.017(4)
O3 0.0447(12) 0.063(12) 0.0474(13) 0.007(4) 0.0042(11) 0.019(4)

loop_
_atom_type_symbol
_atom_type_description
_atom_type_scat_dispersion_real
_atom_type_scat_dispersion_imag
_atom_type_scat_source
C C 0.0033 0.0016 'International Tables Vol C Tables 4.2.6.8 and 6.1.1.4'
H H 0.0000 0.0000 'International Tables Vol C Tables 4.2.6.8 and 6.1.1.4'
N N 0.0061 0.0033 'International Tables Vol C Tables 4.2.6.8 and 6.1.1.4'
O O 0.0106 0.0060 'International Tables Vol C Tables 4.2.6.8 and 6.1.1.4'

loop_
_geom_angle_atom_site_label_1
_geom_angle_atom_site_label_2
_geom_angle_atom_site_label_3
_geom_angle
_geom_angle_site_symmetry_1
_geom_angle_site_symmetry_3
C1 N1 O1 120.0(6) . .
C1 N1 C5 122.6(9) . .
O1 N1 C5 117.4(7) . .
N1 C1 C2 121.4(6) . .
C1 C2 C3 115.7(6) . .
C1 C2 C6 117.0(6) . .
C3 C2 C6 127.2(9) . .
C4 C3 C2 123.0(9) . .
C4 C3 N2 115.3(5) . .
C2 C3 N2 121.7(6) . .
C5 C4 C3 118.8(5) . .
C4 C5 N1 118.3(7) . .
O3 N2 O2 121.8(8) . .
O3 N2 C3 118.9(6) . .
O2 N2 C3 119.3(5) . .

loop_
_geom_bond_atom_site_label_1
_geom_bond_atom_site_label_2
_geom_bond_distance
_geom_bond_site_symmetry_2
N1 C1 1.325(10) .
N1 O1 1.337(16) .
N1 C5 1.370(6) .
C1 C2 1.378(7) .
C2 C3 1.381(7) .
C2 C6 1.491(10) .
C3 C4 1.375(6) .
C3 N2 1.430(14) .
C4 C5 1.357(7) .
N2 O3 1.219(4) .
N2 O2 1.234(7) .

loop_
_geom_torsion_atom_site_label_1
_geom_torsion_atom_site_label_2
_geom_torsion_atom_site_label_3
_geom_torsion_atom_site_label_4
_geom_torsion
_geom_torsion_site_symmetry_1
_geom_torsion_site_symmetry_2
_geom_torsion_site_symmetry_3
_geom_torsion_site_symmetry_4
O1 N1 C1 C2 178.8(6) . . . .
C5 N1 C1 C2 -0.2(9) . . . .
N1 C1 C2 C3 -1.6(7) . . . .
N1 C1 C2 C6 174.3(6) . . . .
C1 C2 C3 C4 2.1(8) . . . .
C6 C2 C3 C4 -173.3(6) . . . .
C1 C2 C3 N2 -177.0(5) . . . .
C6 C2 C3 N2 7.7(9) . . . .
C2 C3 C4 C5 -0.8(8) . . . .
N2 C3 C4 C5 178.3(5) . . . .
C3 C4 C5 N1 -1.0(7) . . . .
C1 N1 C5 C4 1.6(8) . . . .
O1 N1 C5 C4 -177.5(6) . . . .
C4 C3 N2 O3 11.4(8) . . . .
C2 C3 N2 O3 -169.5(5) . . . .
C4 C3 N2 O2 -166.4(5) . . . .
C2 C3 N2 O2 12.7(9) . . . .
